data_7013940
loop_
_publ_author_name
'Solntsev, Pavlo V.'
'Sieler, Joachim'
'Krautscheid, Harald'
'Domasevitch, Konstantin V.'

_publ_section_title
;
 Fused pyridazines: rigid multidentates for designing and fine-tuning
 the structure of hybrid organic/inorganic frameworks.
;
_journal_issue 8
_journal_name_full 'Dalton transactions (Cambridge, England : 2003)'
_journal_page_first 1153
_journal_page_last 1158
_journal_paper_doi 10.1039/b316561b
_journal_year 2004
_chemical_formula_sum 'C12 H12 Br2 Cu2 N4'
_chemical_formula_weight 499.16
_chemical_name_common
;
Copper(i) Bromide 2:1 Complex with 1,2,3,6,7,8-Hexahydro-
cinnolino(5,4,3-cde)cinnoline
;
_chemical_name_systematic
;
Copper(I) Bromide 2:1 Complex with
1,2,3,6,7,8-Hexahydro-cinnolino[5,4,3-cde]cinnoline
;
_space_group_IT_number 98
_symmetry_cell_setting tetragonal
_symmetry_space_group_name_Hall 'I 4bw 2bw'
_symmetry_space_group_name_H-M 'I 41 2 2'
_atom_sites_solution_hydrogens geom
_atom_sites_solution_primary direct
_atom_sites_solution_secondary difmap
_audit_creation_method SHELXL-97
_cell_angle_alpha 90.00
_cell_angle_beta 90.00
_cell_angle_gamma 90.00
_cell_formula_units_Z 4
_cell_length_a 12.3176(11)
_cell_length_b 12.3176(11)
_cell_length_c 12.772(2)
_cell_measurement_temperature 223(2)
_cell_volume 1937.8(4)
_computing_structure_refinement 'SHELXL-97 (Sheldrick, 1997)'
_computing_structure_solution 'SHELXS-97 (Sheldrick, 1990)'
_diffrn_ambient_temperature 223(2)
_diffrn_measured_fraction_theta_full 0.466
_diffrn_measured_fraction_theta_max 0.466
_diffrn_measurement_device_type 'Siemens SMART CCD'
_diffrn_measurement_method 'omega scans'
_diffrn_radiation_monochromator graphite
_diffrn_radiation_source 'fine-focus sealed tube'
_diffrn_radiation_type MoK\a
_diffrn_radiation_wavelength 0.71073
_diffrn_reflns_av_R_equivalents 0.0172
_diffrn_reflns_av_sigmaI/netI 0.0103
_diffrn_reflns_limit_h_max 16
_diffrn_reflns_limit_h_min -8
_diffrn_reflns_limit_k_max 16
_diffrn_reflns_limit_k_min -15
_diffrn_reflns_limit_l_max 16
_diffrn_reflns_limit_l_min -14
_diffrn_reflns_number 5730
_diffrn_reflns_theta_full 29.10
_diffrn_reflns_theta_max 29.10
_diffrn_reflns_theta_min 2.32
_exptl_absorpt_coefficient_mu 6.313
_exptl_absorpt_correction_T_max 0.4941
_exptl_absorpt_correction_T_min 0.2160
_exptl_crystal_colour dark-brown
_exptl_crystal_density_diffrn 1.711
_exptl_crystal_density_method 'not measured'
_exptl_crystal_description prism
_exptl_crystal_F_000 960
_exptl_crystal_size_max 0.35
_exptl_crystal_size_mid 0.27
_exptl_crystal_size_min 0.13
_refine_diff_density_max 0.999
_refine_diff_density_min -0.431
_refine_diff_density_rms 0.108
_refine_ls_abs_structure_details 'Flack H D (1983), Acta Cryst. A39, 876-881'
_refine_ls_abs_structure_Flack 0.53(3)
_refine_ls_extinction_method none
_refine_ls_goodness_of_fit_ref 1.165
_refine_ls_hydrogen_treatment mixed
_refine_ls_matrix_type full
_refine_ls_number_parameters 52
_refine_ls_number_reflns 1217
_refine_ls_number_restraints 0
_refine_ls_restrained_S_all 1.165
_refine_ls_R_factor_all 0.0303
_refine_ls_R_factor_gt 0.0300
_refine_ls_shift/su_max 0.001
_refine_ls_shift/su_mean 0.000
_refine_ls_structure_factor_coef Fsqd
_refine_ls_weighting_details 'w=1/[\s^2^(Fo^2^)+(0.0335P)^2^+8.9120P] where P=(Fo^2^+2Fc^2^)/3'
_refine_ls_weighting_scheme calc
_refine_ls_wR_factor_gt 0.0794
_refine_ls_wR_factor_ref 0.0795
_reflns_number_gt 1202
_reflns_number_total 1217
_reflns_threshold_expression >2sigma(I)
_cod_data_source_file b316561b.txt
_cod_data_source_block c1557
_cod_depositor_comments
;
The following automatic conversions were performed:
'_symmetry_cell_setting' value 'Tetragonal' changed to 'tetragonal'
according to '/home/saulius/struct/CIF-dictionaries/cif_core.dic'
dictionary named 'cif_core.dic' version 2.4.1 from 2010-06-29.

Automatic conversion script
Id: cif_fix_enum 1527 2010-12-29 10:47:43Z saulius 

The following automatic conversions were performed:

'_refine_ls_weighting_scheme' value 'calc
w=1/[\s^2^(Fo^2^)+(0.0335P)^2^+8.9120P] where P=(Fo^2^+2Fc^2^)/3' was
changed to 'calc'. New tag '_refine_ls_weighting_details' was
created. The value of the new tag was set to
'w=1/[\s^2^(Fo^2^)+(0.0335P)^2^+8.9120P] where P=(Fo^2^+2Fc^2^)/3'.

Automatic conversion script
Id: cif_fix_values 3143 2015-03-26 13:38:13Z robertas 
;
_cod_original_sg_symbol_H-M I4(1)22
_cod_database_code 7013940

loop_
_symmetry_equiv_pos_as_xyz
'x, y, z'
'-x+1/2, -y+1/2, z+1/2'
'-y, x+1/2, z+1/4'
'y+1/2, -x, z+3/4'
'-x+1/2, y, -z+3/4'
'x, -y+1/2, -z+1/4'
'y+1/2, x+1/2, -z+1/2'
'-y, -x, -z'
'x+1/2, y+1/2, z+1/2'
'-x+1, -y+1, z+1'
'-y+1/2, x+1, z+3/4'
'y+1, -x+1/2, z+5/4'
'-x+1, y+1/2, -z+5/4'
'x+1/2, -y+1, -z+3/4'
'y+1, x+1, -z+1'
'-y+1/2, -x+1/2, -z+1/2'

loop_
_atom_site_label
_atom_site_type_symbol
_atom_site_fract_x
_atom_site_fract_y
_atom_site_fract_z
_atom_site_U_iso_or_equiv
_atom_site_adp_type
_atom_site_occupancy
_atom_site_calc_flag
_atom_site_refinement_flags
_atom_site_disorder_assembly
_atom_site_disorder_group
Br1 Br 0.85149(3) 0.85149(3) 0.0000 0.02518(15) Uani 1 d S . .
Cu1 Cu 0.7500 0.73539(5) -0.1250 0.01959(16) Uani 1 d S . .
N1 N 0.8614(3) 0.6357(3) -0.1956(2) 0.0222(6) Uani 1 d . . .
C1 C 0.9260(4) 0.5695(4) -0.1433(3) 0.0245(7) Uani 1 d . . .
C2 C 1.0000 0.5000 -0.1959(3) 0.0209(9) Uani 1 d S . .
C3 C 0.9210(6) 0.5660(5) -0.0255(3) 0.0434(13) Uani 1 d . . .
C4 C 1.0232(10) 0.5303(8) 0.0189(5) 0.040(2) Uani 0.50 d P . .

loop_
_atom_site_aniso_label
_atom_site_aniso_U_11
_atom_site_aniso_U_22
_atom_site_aniso_U_33
_atom_site_aniso_U_23
_atom_site_aniso_U_13
_atom_site_aniso_U_12
Br1 0.02938(19) 0.02938(19) 0.0168(2) -0.00055(18) 0.00055(18) -0.0096(2)
Cu1 0.0210(3) 0.0226(3) 0.0152(2) 0.000 0.0026(2) 0.000
N1 0.0277(16) 0.0231(16) 0.0156(13) 0.0002(12) 0.0053(13) 0.0080(11)
C1 0.032(2) 0.0298(19) 0.0115(13) -0.0005(15) 0.0004(15) 0.0122(13)
C2 0.028(3) 0.024(3) 0.011(2) 0.000 0.000 0.0093(18)
C3 0.066(3) 0.053(3) 0.0115(16) 0.0037(18) 0.0031(19) 0.040(2)
C4 0.059(7) 0.045(6) 0.015(3) -0.008(3) -0.005(3) 0.029(4)

loop_
_atom_type_symbol
_atom_type_description
_atom_type_scat_dispersion_real
_atom_type_scat_dispersion_imag
_atom_type_scat_source
C C 0.0033 0.0016 'International Tables Vol C Tables 4.2.6.8 and 6.1.1.4'
H H 0.0000 0.0000 'International Tables Vol C Tables 4.2.6.8 and 6.1.1.4'
N N 0.0061 0.0033 'International Tables Vol C Tables 4.2.6.8 and 6.1.1.4'
Cu Cu 0.3201 1.2651 'International Tables Vol C Tables 4.2.6.8 and 6.1.1.4'
Br Br -0.2901 2.4595 'International Tables Vol C Tables 4.2.6.8 and 6.1.1.4'

loop_
_geom_angle_atom_site_label_1
_geom_angle_atom_site_label_2
_geom_angle_atom_site_label_3
_geom_angle
_geom_angle_site_symmetry_1
_geom_angle_site_symmetry_3
_geom_angle_publ_flag
Cu1 Br1 Cu1 80.40(2) . 12_464 ?
N1 Cu1 N1 106.4(2) 5_654 . ?
N1 Cu1 Br1 113.55(8) 5_654 . ?
N1 Cu1 Br1 106.91(10) . . ?
N1 Cu1 Br1 106.91(10) 5_654 11_644 ?
N1 Cu1 Br1 113.55(8) . 11_644 ?
Br1 Cu1 Br1 109.61(3) . 11_644 ?
C1 N1 N1 120.39(18) . 16_664 ?
C1 N1 Cu1 123.4(2) . . ?
N1 N1 Cu1 116.18(8) 16_664 . ?
N1 C1 C2 121.3(3) . . ?
N1 C1 C3 119.9(3) . . ?
C2 C1 C3 118.8(3) . . ?
C2 C2 C1 118.2(2) 7_544 . ?
C2 C2 C1 118.2(2) 7_544 10_654 ?
C1 C2 C1 123.6(4) . 10_654 ?
C4 C3 C4 37.3(7) . 10_654 ?
C4 C3 C1 111.3(5) . . ?
C4 C3 C1 112.7(4) 10_654 . ?
C4 C4 C3 73.3(13) 10_654 . ?
C4 C4 C3 69.4(12) 10_654 10_654 ?
C3 C4 C3 119.8(6) . 10_654 ?

loop_
_geom_bond_atom_site_label_1
_geom_bond_atom_site_label_2
_geom_bond_distance
_geom_bond_site_symmetry_2
_geom_bond_publ_flag
Br1 Cu1 2.4813(6) . ?
Br1 Cu1 2.4813(6) 12_464 ?
Cu1 N1 2.051(3) 5_654 ?
Cu1 N1 2.051(3) . ?
Cu1 Br1 2.4813(6) 11_644 ?
N1 C1 1.320(4) . ?
N1 N1 1.390(5) 16_664 ?
C1 C2 1.419(4) . ?
C1 C3 1.507(4) . ?
C2 C2 1.382(8) 7_544 ?
C2 C1 1.419(4) 10_654 ?
C3 C4 1.449(12) . ?
C3 C4 1.483(11) 10_654 ?
C4 C4 0.94(2) 10_654 ?
C4 C3 1.483(11) 10_654 ?
